data_9016348
loop_
_publ_author_name
'Hassel, O.'

_publ_section_title
;
 Roentgenographische Untersuchung des tetragonal kristallisierenden
 Quecksilberzyanids.
 _cod_database_code 1010499
;
_journal_name_full 'Zeitschrift fur Kristallographie'
_journal_page_first 218
_journal_page_last 223
_journal_volume 64
_journal_year 1926
_chemical_formula_sum Hg
_space_group_IT_number 122
_symmetry_space_group_name_Hall 'I -4 2bw'
_symmetry_space_group_name_H-M 'I -4 2 d'
_cell_angle_alpha 90
_cell_angle_beta 90
_cell_angle_gamma 90
_cell_length_a 9.67
_cell_length_b 9.67
_cell_length_c 8.92
_cell_formula_units_Z 16
_cell_volume 834.099
_database_code_amcsd 0017415
_exptl_crystal_density_diffrn 6.389
_cod_duplicate_entry 1010499
_cod_database_code 9016348
_amcsd_formula_title 'Hg N2'

loop_
_space_group_symop_operation_xyz
x,y,z
1/2+x,1/2+y,1/2+z
1/2-y,-x,3/4+z
-y,1/2-x,1/4+z
y,-x,-z
1/2+y,1/2-x,1/2-z
-x,1/2+y,1/4-z
1/2-x,+y,3/4-z
-x,-y,z
1/2-x,1/2-y,1/2+z
1/2+y,x,3/4+z
+y,1/2+x,1/4+z
-y,x,-z
1/2-y,1/2+x,1/2-z
x,1/2-y,1/4-z
1/2+x,-y,3/4-z

loop_
_atom_site_label
_atom_site_fract_x
_atom_site_fract_y
_atom_site_fract_z
Hg1 0.25000 0.21000 0.12500

loop_
_cod_related_entry_id
_cod_related_entry_database
_cod_related_entry_code
1 AMCSD 0017415
